data_1558992
loop_
_publ_author_name
'TOMBUL, Mustafa'
'BIYIKOGLU, Mutluhan'
'BULUT, Adnan'
'G\"UVEN, Kutalmis'
'ISILAR, \"Ozer'

_publ_section_title
;
 Synthesis and Crystal Structure Determination of a Dimeric Complex of
 Dimethylammoniumbis(&lt;i&gt;p-tert&lt;/i&gt;-butylcatecholato) borate
;
_journal_issue 0
_journal_name_full 'X-ray Structure Analysis Online'
_journal_page_first 27
_journal_page_last 29
_journal_paper_doi 10.2116/xraystruct.36.27
_journal_volume 36
_journal_year 2020
_chemical_formula_sum 'C22 H32 B N O4'
_chemical_formula_weight 385.29
_space_group_crystal_system triclinic
_space_group_IT_number 2
_space_group_name_Hall '-P 1'
_space_group_name_H-M_alt 'P -1'
_atom_sites_solution_hydrogens geom
_audit_creation_method SHELXL-2016/4
_cell_angle_alpha 93.75(5)
_cell_angle_beta 91.00(7)
_cell_angle_gamma 100.37(4)
_cell_formula_units_Z 4
_cell_length_a 11.929(7)
_cell_length_b 16.833(6)
_cell_length_c 11.259(11)
_cell_measurement_temperature 223(2)
_cell_volume 2218(3)
_computing_structure_refinement 'SHELXL-2016/4 (Sheldrick, 2016)'
_diffrn_ambient_temperature 223(2)
_diffrn_measured_fraction_theta_full 0.882
_diffrn_measured_fraction_theta_max 0.882
_diffrn_radiation_type MoK\a
_diffrn_radiation_wavelength 0.71069
_diffrn_reflns_av_R_equivalents 0.0870
_diffrn_reflns_av_unetI/netI 0.2512
_diffrn_reflns_Laue_measured_fraction_full 0.882
_diffrn_reflns_Laue_measured_fraction_max 0.882
_diffrn_reflns_limit_h_max 11
_diffrn_reflns_limit_h_min 0
_diffrn_reflns_limit_k_max 17
_diffrn_reflns_limit_k_min -18
_diffrn_reflns_limit_l_max 12
_diffrn_reflns_limit_l_min -12
_diffrn_reflns_number 5452
_diffrn_reflns_point_group_measured_fraction_full 0.882
_diffrn_reflns_point_group_measured_fraction_max 0.882
_diffrn_reflns_theta_full 22.493
_diffrn_reflns_theta_max 22.493
_diffrn_reflns_theta_min 2.548
_exptl_absorpt_coefficient_mu 0.077
_exptl_crystal_density_diffrn 1.154
_exptl_crystal_F_000 832
_refine_diff_density_max 0.307
_refine_diff_density_min -0.250
_refine_diff_density_rms 0.064
_refine_ls_extinction_method none
_refine_ls_goodness_of_fit_ref 0.999
_refine_ls_hydrogen_treatment constr
_refine_ls_matrix_type full
_refine_ls_number_parameters 521
_refine_ls_number_reflns 5115
_refine_ls_number_restraints 0
_refine_ls_restrained_S_all 0.999
_refine_ls_R_factor_all 0.3117
_refine_ls_R_factor_gt 0.0770
_refine_ls_shift/su_max 1.772
_refine_ls_shift/su_mean 0.068
_refine_ls_structure_factor_coef Fsqd
_refine_ls_weighting_details 'w=1/[\s^2^(Fo^2^)+(0.1000P)^2^] where P=(Fo^2^+2Fc^2^)/3'
_refine_ls_weighting_scheme calc
_refine_ls_wR_factor_gt 0.1824
_refine_ls_wR_factor_ref 0.2738
_reflns_Friedel_coverage 0.000
_reflns_number_gt 1352
_reflns_number_total 5115
_reflns_threshold_expression 'I > 2\s(I)'
_cod_data_source_file 36_27_1.txt
_cod_data_source_block 6
_cod_depositor_comments 'Adding full bibliography for 1558992.cif.'
_cod_database_code 1558992
_shelx_shelxl_version_number 2016/4
_shelx_space_group_comment
;
The symmetry employed for this shelxl refinement is uniquely defined
by the following loop, which should always be used as a source of
symmetry information in preference to the above space-group names.
They are only intended as comments.
;

loop_
_space_group_symop_operation_xyz
'x, y, z'
'-x, -y, -z'

loop_
_atom_site_label
_atom_site_type_symbol
_atom_site_fract_x
_atom_site_fract_y
_atom_site_fract_z
_atom_site_U_iso_or_equiv
_atom_site_adp_type
_atom_site_occupancy
_atom_site_site_symmetry_order
_atom_site_calc_flag
_atom_site_refinement_flags_posn
_atom_site_refinement_flags_adp
_atom_site_refinement_flags_occupancy
_atom_site_disorder_assembly
_atom_site_disorder_group
O7 O 0.7273(6) 0.0204(4) 0.0959(5) 0.064(2) Uani 1 1 d . . . . .
O5 O 0.5747(6) -0.0872(5) 0.0126(6) 0.064(2) Uani 1 1 d . . . . .
O6 O 0.7655(6) -0.1053(5) -0.0043(6) 0.069(2) Uani 1 1 d . . . . .
O8 O 0.7030(6) 0.0013(4) -0.1117(6) 0.069(2) Uani 1 1 d . . . . .
C34 C 0.7965(9) 0.1666(7) 0.1002(10) 0.068(4) Uani 1 1 d . . . . .
H34 H 0.805255 0.172371 0.183666 0.082 Uiso 1 1 calc R U . . .
C31 C 0.7308(9) -0.2459(7) 0.0531(8) 0.060(3) Uani 1 1 d . . . . .
H31 H 0.807543 -0.251352 0.046610 0.072 Uiso 1 1 calc R U . . .
C42 C 0.7438(9) 0.0821(7) -0.0791(10) 0.055(3) Uani 1 1 d . . . . .
C33 C 0.7565(8) 0.0931(7) 0.0437(9) 0.046(3) Uani 1 1 d . . . . .
C26 C 0.6500(10) -0.3108(6) 0.0884(9) 0.057(3) Uani 1 1 d . . . . .
C41 C 0.7714(9) 0.1457(8) -0.1453(10) 0.069(4) Uani 1 1 d . . . . .
H41 H 0.760473 0.139443 -0.228480 0.083 Uiso 1 1 calc R U . . .
C35 C 0.8244(9) 0.2335(7) 0.0326(12) 0.064(3) Uani 1 1 d . . . . .
C32 C 0.6976(10) -0.1736(7) 0.0279(9) 0.055(3) Uani 1 1 d . . . . .
C24 C 0.5026(10) -0.2288(7) 0.0697(9) 0.072(3) Uani 1 1 d . . . . .
H24 H 0.425558 -0.223410 0.072427 0.086 Uiso 1 1 calc R U . . .
C25 C 0.5384(10) -0.3003(6) 0.0962(9) 0.062(3) Uani 1 1 d . . . . .
H25 H 0.483911 -0.343287 0.120441 0.074 Uiso 1 1 calc R U . . .
N2 N 0.9880(8) -0.0063(7) 0.2676(9) 0.105(4) Uani 1 1 d . . . . .
H2A H 0.925852 0.002858 0.306707 0.126 Uiso 1 1 calc R U . . .
H2B H 1.044350 -0.003903 0.322652 0.126 Uiso 1 1 calc R U . . .
C27 C 0.6852(11) -0.3909(7) 0.1149(10) 0.072(3) Uani 1 1 d . . . . .
C40 C 0.8165(10) 0.2217(7) -0.0891(12) 0.070(4) Uani 1 1 d . . . . .
H40 H 0.841871 0.265366 -0.135700 0.084 Uiso 1 1 calc R U . . .
C23 C 0.5881(11) -0.1651(7) 0.0386(8) 0.053(3) Uani 1 1 d . . . . .
C36 C 0.8678(11) 0.3181(7) 0.0957(12) 0.077(4) Uani 1 1 d . . . . .
C29 C 0.7189(11) -0.4316(6) -0.0014(10) 0.105(5) Uani 1 1 d . . . . .
H29A H 0.742189 -0.482288 0.014694 0.158 Uiso 1 1 calc R U . . .
H29B H 0.781675 -0.396195 -0.035290 0.158 Uiso 1 1 calc R U . . .
H29C H 0.654244 -0.442167 -0.057230 0.158 Uiso 1 1 calc R U . . .
C37 C 0.9110(13) 0.3842(8) 0.0106(13) 0.154(7) Uani 1 1 d . . . . .
H37A H 0.936790 0.435288 0.056356 0.231 Uiso 1 1 calc R U . . .
H37B H 0.849655 0.389663 -0.044170 0.231 Uiso 1 1 calc R U . . .
H37C H 0.973873 0.369266 -0.033929 0.231 Uiso 1 1 calc R U . . .
C30 C 0.7879(12) -0.3752(7) 0.2009(11) 0.110(5) Uani 1 1 d . . . . .
H30A H 0.773316 -0.339971 0.268322 0.165 Uiso 1 1 calc R U . . .
H30B H 0.854568 -0.349367 0.160512 0.165 Uiso 1 1 calc R U . . .
H30C H 0.801411 -0.426086 0.228592 0.165 Uiso 1 1 calc R U . . .
B2 B 0.6924(13) -0.0434(9) -0.0031(12) 0.062(4) Uani 1 1 d . . . . .
C39 C 0.9579(13) 0.3163(7) 0.1890(15) 0.168(8) Uani 1 1 d . . . . .
H39A H 0.968458 0.365897 0.240073 0.252 Uiso 1 1 calc R U . . .
H39B H 1.029042 0.311435 0.151142 0.252 Uiso 1 1 calc R U . . .
H39C H 0.934739 0.270333 0.236355 0.252 Uiso 1 1 calc R U . . .
C43 C 1.0208(11) 0.0596(9) 0.1920(12) 0.138(6) Uani 1 1 d . . . . .
H43A H 1.063176 0.041701 0.125816 0.207 Uiso 1 1 calc R U . . .
H43B H 1.068136 0.104597 0.237600 0.207 Uiso 1 1 calc R U . . .
H43C H 0.952996 0.076867 0.161783 0.207 Uiso 1 1 calc R U . . .
C38 C 0.7665(12) 0.3474(7) 0.1538(12) 0.129(5) Uani 1 1 d . . . . .
H38A H 0.732016 0.308366 0.208270 0.193 Uiso 1 1 calc R U . . .
H38B H 0.710624 0.353057 0.092715 0.193 Uiso 1 1 calc R U . . .
H38C H 0.792378 0.399316 0.197242 0.193 Uiso 1 1 calc R U . . .
C44 C 0.9628(10) -0.0888(9) 0.2135(11) 0.114(5) Uani 1 1 d . . . . .
H44A H 0.882225 -0.103093 0.192268 0.171 Uiso 1 1 calc R U . . .
H44B H 0.982588 -0.125763 0.269639 0.171 Uiso 1 1 calc R U . . .
H44C H 1.007010 -0.092538 0.142446 0.171 Uiso 1 1 calc R U . . .
C28 C 0.5933(11) -0.4489(6) 0.1729(11) 0.111(5) Uani 1 1 d . . . . .
H28A H 0.565058 -0.420948 0.240896 0.167 Uiso 1 1 calc R U . . .
H28B H 0.625054 -0.494221 0.199042 0.167 Uiso 1 1 calc R U . . .
H28C H 0.531124 -0.468664 0.115759 0.167 Uiso 1 1 calc R U . . .
O4 O 0.2048(6) 0.0213(4) 0.3986(6) 0.063(2) Uani 1 1 d . . . . .
O1 O 0.0831(7) -0.0780(4) 0.5108(6) 0.072(2) Uani 1 1 d . . . . .
O2 O 0.2750(6) -0.0904(4) 0.4893(6) 0.070(2) Uani 1 1 d . . . . .
O3 O 0.2297(6) 0.0267(4) 0.6063(6) 0.070(2) Uani 1 1 d . . . . .
C19 C 0.2802(8) 0.1668(7) 0.3777(10) 0.055(3) Uani 1 1 d . . . . .
H19 H 0.270180 0.162093 0.294422 0.066 Uiso 1 1 calc R U . . .
C20 C 0.2492(8) 0.1003(6) 0.4416(11) 0.054(3) Uani 1 1 d . . . . .
C14 C 0.3259(9) 0.2404(6) 0.4350(10) 0.055(3) Uani 1 1 d . . . . .
C9 C 0.2370(10) -0.2373(7) 0.4500(8) 0.065(3) Uani 1 1 d . . . . .
H9 H 0.314987 -0.239684 0.445403 0.077 Uiso 1 1 calc R U . . .
C1 C 0.0918(11) -0.1587(8) 0.4890(9) 0.064(3) Uani 1 1 d . . . . .
C11 C 0.2694(9) 0.1037(7) 0.5663(10) 0.055(3) Uani 1 1 d . . . . .
C12 C 0.3152(10) 0.1753(7) 0.6234(9) 0.068(4) Uani 1 1 d . . . . .
H12 H 0.328047 0.179865 0.706423 0.081 Uiso 1 1 calc R U . . .
C10 C 0.2031(11) -0.1633(6) 0.4752(9) 0.052(3) Uani 1 1 d . . . . .
C15 C 0.3570(10) 0.3148(6) 0.3681(11) 0.062(3) Uani 1 1 d . . . . .
C13 C 0.3428(9) 0.2421(6) 0.5571(11) 0.067(3) Uani 1 1 d . . . . .
H13 H 0.375124 0.291731 0.597530 0.081 Uiso 1 1 calc R U . . .
C3 C 0.0430(11) -0.3013(7) 0.4440(10) 0.074(4) Uani 1 1 d . . . . .
H3 H -0.013348 -0.348173 0.433790 0.089 Uiso 1 1 calc R U . . .
C4 C 0.1549(11) -0.3085(6) 0.4313(9) 0.058(3) Uani 1 1 d . . . . .
C5 C 0.1905(11) -0.3908(6) 0.4019(11) 0.071(3) Uani 1 1 d . . . . .
B1 B 0.1989(13) -0.0306(9) 0.4999(12) 0.061(4) Uani 1 1 d . . . . .
C2 C 0.0089(11) -0.2261(8) 0.4717(10) 0.089(4) Uani 1 1 d . . . . .
H2 H -0.068631 -0.222728 0.478105 0.107 Uiso 1 1 calc R U . . .
C8 C 0.2911(11) -0.3835(7) 0.3213(11) 0.108(5) Uani 1 1 d . . . . .
H8A H 0.312813 -0.436044 0.307141 0.163 Uiso 1 1 calc R U . . .
H8B H 0.354704 -0.345558 0.358885 0.163 Uiso 1 1 calc R U . . .
H8C H 0.270463 -0.364124 0.246144 0.163 Uiso 1 1 calc R U . . .
C17 C 0.2508(12) 0.3345(7) 0.3098(12) 0.121(5) Uani 1 1 d . . . . .
H17A H 0.218112 0.290551 0.252521 0.181 Uiso 1 1 calc R U . . .
H17B H 0.270668 0.384071 0.269452 0.181 Uiso 1 1 calc R U . . .
H17C H 0.195753 0.341537 0.370192 0.181 Uiso 1 1 calc R U . . .
C18 C 0.4401(11) 0.3034(6) 0.2702(11) 0.114(5) Uani 1 1 d . . . . .
H18A H 0.496919 0.274229 0.299367 0.171 Uiso 1 1 calc R U . . .
H18B H 0.477340 0.355859 0.246856 0.171 Uiso 1 1 calc R U . . .
H18C H 0.398956 0.272700 0.201978 0.171 Uiso 1 1 calc R U . . .
C16 C 0.4087(11) 0.3928(7) 0.4455(10) 0.117(5) Uani 1 1 d . . . . .
H16A H 0.351998 0.407048 0.499685 0.175 Uiso 1 1 calc R U . . .
H16B H 0.431964 0.436656 0.394404 0.175 Uiso 1 1 calc R U . . .
H16C H 0.474402 0.383417 0.490826 0.175 Uiso 1 1 calc R U . . .
C7 C 0.0954(11) -0.4477(7) 0.3383(13) 0.129(5) Uani 1 1 d . . . . .
H7A H 0.119134 -0.499095 0.319079 0.193 Uiso 1 1 calc R U . . .
H7B H 0.075206 -0.425158 0.265509 0.193 Uiso 1 1 calc R U . . .
H7C H 0.029911 -0.455987 0.388846 0.193 Uiso 1 1 calc R U . . .
C6 C 0.2187(12) -0.4250(7) 0.5177(12) 0.119(5) Uani 1 1 d . . . . .
H6A H 0.150757 -0.435401 0.564437 0.178 Uiso 1 1 calc R U . . .
H6B H 0.277103 -0.386402 0.562225 0.178 Uiso 1 1 calc R U . . .
H6C H 0.246420 -0.475214 0.500590 0.178 Uiso 1 1 calc R U . . .
N1 N 0.5236(8) 0.0230(6) 0.2320(8) 0.087(3) Uani 1 1 d . . . . .
H1A H 0.470016 0.016592 0.173170 0.105 Uiso 1 1 calc R U . . .
H1B H 0.588050 0.011957 0.199610 0.105 Uiso 1 1 calc R U . . .
C21 C 0.4881(10) -0.0341(7) 0.3159(10) 0.104(5) Uani 1 1 d . . . . .
H21A H 0.545014 -0.028017 0.380057 0.156 Uiso 1 1 calc R U . . .
H21B H 0.478931 -0.088282 0.277578 0.156 Uiso 1 1 calc R U . . .
H21C H 0.416016 -0.025336 0.347835 0.156 Uiso 1 1 calc R U . . .
C22 C 0.5450(11) 0.1085(8) 0.2782(11) 0.115(5) Uani 1 1 d . . . . .
H22A H 0.474290 0.123171 0.305607 0.172 Uiso 1 1 calc R U . . .
H22B H 0.574315 0.142604 0.215337 0.172 Uiso 1 1 calc R U . . .
H22C H 0.600342 0.116132 0.343919 0.172 Uiso 1 1 calc R U . . .

loop_
_atom_site_aniso_label
_atom_site_aniso_U_11
_atom_site_aniso_U_22
_atom_site_aniso_U_33
_atom_site_aniso_U_23
_atom_site_aniso_U_13
_atom_site_aniso_U_12
O7 0.097(7) 0.047(5) 0.046(4) 0.010(4) 0.019(4) 0.004(4)
O5 0.045(6) 0.064(5) 0.085(6) -0.002(4) 0.007(4) 0.016(4)
O6 0.064(6) 0.069(5) 0.078(6) 0.001(4) 0.018(4) 0.017(5)
O8 0.093(7) 0.059(5) 0.056(5) -0.010(4) -0.003(4) 0.023(5)
C34 0.072(9) 0.060(8) 0.072(9) 0.000(8) 0.011(7) 0.011(7)
C31 0.047(8) 0.064(8) 0.067(8) -0.007(6) 0.013(6) 0.006(7)
C42 0.061(9) 0.071(9) 0.042(8) 0.005(7) 0.011(6) 0.035(7)
C33 0.032(7) 0.070(9) 0.039(8) 0.007(6) 0.007(6) 0.015(6)
C26 0.055(9) 0.054(8) 0.064(8) 0.000(6) 0.007(7) 0.018(7)
C41 0.073(10) 0.104(10) 0.047(7) 0.032(8) 0.013(7) 0.052(8)
C35 0.055(9) 0.055(8) 0.081(10) -0.004(8) 0.019(7) 0.011(7)
C32 0.037(9) 0.056(9) 0.073(9) -0.008(7) -0.005(7) 0.018(7)
C24 0.055(9) 0.085(10) 0.073(8) -0.011(7) 0.011(7) 0.011(8)
C25 0.038(8) 0.044(7) 0.102(9) -0.009(6) -0.011(7) 0.008(6)
N2 0.091(9) 0.137(11) 0.093(9) -0.017(8) 0.024(7) 0.042(8)
C27 0.086(10) 0.074(9) 0.059(8) 0.002(7) 0.001(8) 0.023(8)
C40 0.063(9) 0.068(9) 0.087(11) 0.002(7) 0.021(8) 0.030(7)
C23 0.049(10) 0.054(8) 0.056(8) -0.007(6) 0.002(7) 0.013(7)
C36 0.051(9) 0.062(9) 0.119(11) 0.010(8) 0.004(8) 0.013(7)
C29 0.142(14) 0.077(9) 0.095(10) -0.020(7) 0.019(9) 0.023(9)
C37 0.191(18) 0.096(11) 0.158(14) 0.022(10) 0.040(12) -0.025(11)
C30 0.162(15) 0.091(10) 0.092(10) 0.012(8) 0.022(11) 0.061(10)
B2 0.069(13) 0.084(11) 0.041(9) 0.002(8) -0.009(8) 0.038(10)
C39 0.150(16) 0.065(10) 0.28(2) -0.005(11) -0.121(16) 0.019(10)
C43 0.102(13) 0.185(16) 0.138(13) 0.109(12) 0.032(10) 0.019(11)
C38 0.128(14) 0.084(10) 0.173(14) -0.029(9) 0.002(12) 0.031(10)
C44 0.049(9) 0.171(15) 0.121(12) -0.031(10) -0.015(8) 0.032(9)
C28 0.130(13) 0.061(8) 0.137(12) 0.015(8) 0.034(10) -0.004(9)
O4 0.084(6) 0.046(5) 0.057(5) -0.002(4) 0.008(4) 0.005(4)
O1 0.067(6) 0.051(5) 0.106(6) 0.005(4) 0.032(5) 0.024(5)
O2 0.065(6) 0.046(5) 0.093(6) 0.000(4) 0.018(4) -0.002(5)
O3 0.096(7) 0.061(5) 0.055(5) 0.002(4) 0.017(4) 0.017(5)
C19 0.027(7) 0.060(8) 0.078(8) 0.006(7) 0.010(6) 0.005(6)
C20 0.036(8) 0.041(8) 0.083(10) -0.005(7) 0.008(7) 0.005(6)
C14 0.066(9) 0.054(8) 0.044(7) -0.003(6) 0.003(7) 0.012(7)
C9 0.068(9) 0.066(8) 0.059(8) 0.011(6) 0.007(7) 0.006(8)
C1 0.048(10) 0.083(11) 0.068(8) 0.022(7) 0.030(7) 0.023(8)
C11 0.069(9) 0.051(8) 0.048(8) 0.004(6) 0.006(7) 0.014(7)
C12 0.117(11) 0.044(7) 0.048(7) -0.017(7) -0.003(7) 0.036(7)
C10 0.060(10) 0.036(7) 0.060(8) 0.002(6) 0.006(7) 0.007(7)
C15 0.056(8) 0.038(7) 0.092(9) 0.003(6) 0.006(8) 0.008(6)
C13 0.082(10) 0.036(7) 0.082(10) -0.009(7) -0.014(8) 0.013(6)
C3 0.056(10) 0.047(8) 0.116(10) 0.002(7) -0.006(8) -0.002(7)
C4 0.054(9) 0.055(8) 0.067(8) 0.000(6) 0.005(7) 0.014(7)
C5 0.077(10) 0.040(7) 0.092(10) -0.013(7) -0.005(8) 0.004(7)
B1 0.065(12) 0.061(10) 0.056(10) 0.002(8) 0.006(8) 0.009(9)
C2 0.048(9) 0.084(10) 0.134(12) 0.011(9) 0.033(8) 0.003(9)
C8 0.104(12) 0.097(10) 0.134(12) -0.004(8) 0.049(10) 0.042(9)
C17 0.125(14) 0.110(11) 0.141(13) 0.048(9) 0.015(11) 0.041(10)
C18 0.129(13) 0.060(8) 0.150(12) 0.015(8) 0.063(11) 0.003(8)
C16 0.156(15) 0.083(10) 0.109(11) 0.002(8) 0.005(10) 0.014(10)
C7 0.116(13) 0.075(10) 0.191(15) -0.041(10) -0.005(11) 0.020(9)
C6 0.158(15) 0.098(11) 0.114(12) 0.012(9) -0.020(10) 0.064(10)
N1 0.095(9) 0.098(8) 0.075(7) 0.009(6) 0.029(6) 0.031(7)
C21 0.105(12) 0.121(11) 0.091(10) 0.045(9) 0.020(9) 0.019(9)
C22 0.138(14) 0.087(10) 0.126(12) 0.000(9) 0.036(10) 0.039(10)

loop_
_atom_type_symbol
_atom_type_description
_atom_type_scat_dispersion_real
_atom_type_scat_dispersion_imag
_atom_type_scat_source
C C 0.0033 0.0016 'International Tables Vol C Tables 4.2.6.8 and 6.1.1.4'
H H 0.0000 0.0000 'International Tables Vol C Tables 4.2.6.8 and 6.1.1.4'
N N 0.0061 0.0033 'International Tables Vol C Tables 4.2.6.8 and 6.1.1.4'
O O 0.0106 0.0060 'International Tables Vol C Tables 4.2.6.8 and 6.1.1.4'
B B 0.0013 0.0007 'International Tables Vol C Tables 4.2.6.8 and 6.1.1.4'

loop_
_geom_angle_atom_site_label_1
_geom_angle_atom_site_label_2
_geom_angle_atom_site_label_3
_geom_angle
_geom_angle_site_symmetry_1
_geom_angle_site_symmetry_3
_geom_angle_publ_flag
C33 O7 B2 106.7(8) . . ?
C23 O5 B2 104.5(9) . . ?
C32 O6 B2 105.5(10) . . ?
C42 O8 B2 108.3(8) . . ?
C33 C34 C35 118.9(11) . . ?
C33 C34 H34 120.6 . . ?
C35 C34 H34 120.5 . . ?
C32 C31 C26 120.2(11) . . ?
C32 C31 H31 119.9 . . ?
C26 C31 H31 120.0 . . ?
C41 C42 O8 130.9(11) . . ?
C41 C42 C33 119.5(11) . . ?
O8 C42 C33 109.5(10) . . ?
C34 C33 C42 122.2(11) . . ?
C34 C33 O7 126.7(10) . . ?
C42 C33 O7 111.1(10) . . ?
C25 C26 C31 118.0(10) . . ?
C25 C26 C27 121.4(11) . . ?
C31 C26 C27 120.6(11) . . ?
C42 C41 C40 119.3(11) . . ?
C42 C41 H41 120.3 . . ?
C40 C41 H41 120.4 . . ?
C34 C35 C40 118.7(11) . . ?
C34 C35 C36 119.7(12) . . ?
C40 C35 C36 121.6(12) . . ?
C23 C32 O6 112.6(11) . . ?
C23 C32 C31 120.2(12) . . ?
O6 C32 C31 127.1(11) . . ?
C23 C24 C25 116.3(11) . . ?
C23 C24 H24 121.9 . . ?
C25 C24 H24 121.8 . . ?
C26 C25 C24 123.0(11) . . ?
C26 C25 H25 118.5 . . ?
C24 C25 H25 118.5 . . ?
C43 N2 C44 118.8(11) . . ?
C43 N2 H2A 107.6 . . ?
C44 N2 H2A 107.7 . . ?
C43 N2 H2B 107.6 . . ?
C44 N2 H2B 107.6 . . ?
H2A N2 H2B 107.1 . . ?
C28 C27 C26 113.8(11) . . ?
C28 C27 C30 106.3(10) . . ?
C26 C27 C30 109.8(10) . . ?
C28 C27 C29 109.5(10) . . ?
C26 C27 C29 108.9(9) . . ?
C30 C27 C29 108.4(11) . . ?
C35 C40 C41 121.2(11) . . ?
C35 C40 H40 119.4 . . ?
C41 C40 H40 119.4 . . ?
C32 C23 O5 110.5(11) . . ?
C32 C23 C24 122.3(12) . . ?
O5 C23 C24 127.2(12) . . ?
C39 C36 C38 109.2(12) . . ?
C39 C36 C37 109.5(12) . . ?
C38 C36 C37 103.4(11) . . ?
C39 C36 C35 112.0(11) . . ?
C38 C36 C35 108.0(10) . . ?
C37 C36 C35 114.2(12) . . ?
C27 C29 H29A 109.5 . . ?
C27 C29 H29B 109.4 . . ?
H29A C29 H29B 109.5 . . ?
C27 C29 H29C 109.5 . . ?
H29A C29 H29C 109.5 . . ?
H29B C29 H29C 109.5 . . ?
C36 C37 H37A 109.5 . . ?
C36 C37 H37B 109.4 . . ?
H37A C37 H37B 109.5 . . ?
C36 C37 H37C 109.5 . . ?
H37A C37 H37C 109.5 . . ?
H37B C37 H37C 109.5 . . ?
C27 C30 H30A 109.4 . . ?
C27 C30 H30B 109.5 . . ?
H30A C30 H30B 109.5 . . ?
C27 C30 H30C 109.5 . . ?
H30A C30 H30C 109.5 . . ?
H30B C30 H30C 109.5 . . ?
O6 B2 O7 111.4(10) . . ?
O6 B2 O8 112.0(10) . . ?
O7 B2 O8 104.4(10) . . ?
O6 B2 O5 105.9(10) . . ?
O7 B2 O5 110.8(10) . . ?
O8 B2 O5 112.5(10) . . ?
C36 C39 H39A 109.5 . . ?
C36 C39 H39B 109.5 . . ?
H39A C39 H39B 109.4 . . ?
C36 C39 H39C 109.6 . . ?
H39A C39 H39C 109.4 . . ?
H39B C39 H39C 109.4 . . ?
N2 C43 H43A 109.5 . . ?
N2 C43 H43B 109.7 . . ?
H43A C43 H43B 109.3 . . ?
N2 C43 H43C 109.7 . . ?
H43A C43 H43C 109.3 . . ?
H43B C43 H43C 109.3 . . ?
C36 C38 H38A 109.5 . . ?
C36 C38 H38B 109.5 . . ?
H38A C38 H38B 109.5 . . ?
C36 C38 H38C 109.5 . . ?
H38A C38 H38C 109.5 . . ?
H38B C38 H38C 109.5 . . ?
N2 C44 H44A 109.5 . . ?
N2 C44 H44B 109.5 . . ?
H44A C44 H44B 109.4 . . ?
N2 C44 H44C 109.6 . . ?
H44A C44 H44C 109.4 . . ?
H44B C44 H44C 109.4 . . ?
C27 C28 H28A 109.5 . . ?
C27 C28 H28B 109.5 . . ?
H28A C28 H28B 109.5 . . ?
C27 C28 H28C 109.4 . . ?
H28A C28 H28C 109.5 . . ?
H28B C28 H28C 109.5 . . ?
C20 O4 B1 107.8(9) . . ?
C1 O1 B1 106.4(9) . . ?
C10 O2 B1 104.5(9) . . ?
C11 O3 B1 107.7(8) . . ?
C20 C19 C14 120.2(11) . . ?
C20 C19 H19 119.9 . . ?
C14 C19 H19 119.9 . . ?
C19 C20 C11 121.6(10) . . ?
C19 C20 O4 128.0(11) . . ?
C11 C20 O4 110.2(10) . . ?
C13 C14 C19 116.7(10) . . ?
C13 C14 C15 121.8(10) . . ?
C19 C14 C15 121.5(11) . . ?
C10 C9 C4 120.1(11) . . ?
C10 C9 H9 120.0 . . ?
C4 C9 H9 119.9 . . ?
C10 C1 O1 108.6(11) . . ?
C10 C1 C2 120.8(12) . . ?
O1 C1 C2 130.4(12) . . ?
C12 C11 C20 118.7(10) . . ?
C12 C11 O3 132.6(11) . . ?
C20 C11 O3 108.6(10) . . ?
C11 C12 C13 118.4(10) . . ?
C11 C12 H12 120.8 . . ?
C13 C12 H12 120.8 . . ?
O2 C10 C1 113.9(10) . . ?
O2 C10 C9 124.9(12) . . ?
C1 C10 C9 121.2(11) . . ?
C14 C15 C18 111.9(9) . . ?
C14 C15 C17 109.6(9) . . ?
C18 C15 C17 107.6(10) . . ?
C14 C15 C16 115.1(10) . . ?
C18 C15 C16 107.6(9) . . ?
C17 C15 C16 104.5(10) . . ?
C14 C13 C12 124.3(10) . . ?
C14 C13 H13 117.9 . . ?
C12 C13 H13 117.9 . . ?
C4 C3 C2 122.8(11) . . ?
C4 C3 H3 118.6 . . ?
C2 C3 H3 118.6 . . ?
C3 C4 C9 117.0(10) . . ?
C3 C4 C5 122.1(11) . . ?
C9 C4 C5 120.9(11) . . ?
C7 C5 C6 109.1(11) . . ?
C7 C5 C4 110.1(11) . . ?
C6 C5 C4 108.4(9) . . ?
C7 C5 C8 106.9(10) . . ?
C6 C5 C8 110.5(11) . . ?
C4 C5 C8 111.8(10) . . ?
O2 B1 O1 105.7(10) . . ?
O2 B1 O4 113.3(10) . . ?
O1 B1 O4 111.6(11) . . ?
O2 B1 O3 111.5(11) . . ?
O1 B1 O3 110.1(10) . . ?
O4 B1 O3 104.7(9) . . ?
C1 C2 C3 118.0(12) . . ?
C1 C2 H2 120.9 . . ?
C3 C2 H2 121.0 . . ?
C5 C8 H8A 109.5 . . ?
C5 C8 H8B 109.4 . . ?
H8A C8 H8B 109.5 . . ?
C5 C8 H8C 109.5 . . ?
H8A C8 H8C 109.5 . . ?
H8B C8 H8C 109.5 . . ?
C15 C17 H17A 109.5 . . ?
C15 C17 H17B 109.4 . . ?
H17A C17 H17B 109.5 . . ?
C15 C17 H17C 109.5 . . ?
H17A C17 H17C 109.5 . . ?
H17B C17 H17C 109.5 . . ?
C15 C18 H18A 109.4 . . ?
C15 C18 H18B 109.5 . . ?
H18A C18 H18B 109.4 . . ?
C15 C18 H18C 109.6 . . ?
H18A C18 H18C 109.4 . . ?
H18B C18 H18C 109.4 . . ?
C15 C16 H16A 109.4 . . ?
C15 C16 H16B 109.5 . . ?
H16A C16 H16B 109.5 . . ?
C15 C16 H16C 109.6 . . ?
H16A C16 H16C 109.5 . . ?
H16B C16 H16C 109.5 . . ?
C5 C7 H7A 109.4 . . ?
C5 C7 H7B 109.5 . . ?
H7A C7 H7B 109.5 . . ?
C5 C7 H7C 109.5 . . ?
H7A C7 H7C 109.5 . . ?
H7B C7 H7C 109.5 . . ?
C5 C6 H6A 109.5 . . ?
C5 C6 H6B 109.5 . . ?
H6A C6 H6B 109.5 . . ?
C5 C6 H6C 109.4 . . ?
H6A C6 H6C 109.5 . . ?
H6B C6 H6C 109.5 . . ?
C21 N1 C22 115.8(10) . . ?
C21 N1 H1A 108.3 . . ?
C22 N1 H1A 108.3 . . ?
C21 N1 H1B 108.4 . . ?
C22 N1 H1B 108.3 . . ?
H1A N1 H1B 107.4 . . ?
N1 C21 H21A 109.4 . . ?
N1 C21 H21B 109.4 . . ?
H21A C21 H21B 109.5 . . ?
N1 C21 H21C 109.5 . . ?
H21A C21 H21C 109.5 . . ?
H21B C21 H21C 109.5 . . ?
N1 C22 H22A 109.5 . . ?
N1 C22 H22B 109.5 . . ?
H22A C22 H22B 109.5 . . ?
N1 C22 H22C 109.5 . . ?
H22A C22 H22C 109.5 . . ?
H22B C22 H22C 109.5 . . ?

loop_
_geom_bond_atom_site_label_1
_geom_bond_atom_site_label_2
_geom_bond_distance
_geom_bond_site_symmetry_2
_geom_bond_publ_flag
O7 C33 1.382(11) . ?
O7 B2 1.495(13) . ?
O5 C23 1.399(11) . ?
O5 B2 1.483(15) . ?
O6 C32 1.357(12) . ?
O6 B2 1.473(14) . ?
O8 C42 1.383(11) . ?
O8 B2 1.473(14) . ?
C34 C33 1.355(12) . ?
C34 C35 1.394(13) . ?
C34 H34 0.9400 . ?
C31 C32 1.390(13) . ?
C31 C26 1.404(12) . ?
C31 H31 0.9400 . ?
C42 C41 1.341(13) . ?
C42 C33 1.385(12) . ?
C26 C25 1.377(13) . ?
C26 C27 1.529(14) . ?
C41 C40 1.399(13) . ?
C41 H41 0.9400 . ?
C35 C40 1.371(13) . ?
C35 C36 1.546(14) . ?
C32 C23 1.346(13) . ?
C24 C23 1.407(13) . ?
C24 C25 1.397(13) . ?
C24 H24 0.9400 . ?
C25 H25 0.9400 . ?
N2 C43 1.446(13) . ?
N2 C44 1.458(13) . ?
N2 H2A 0.9000 . ?
N2 H2B 0.9000 . ?
C27 C28 1.518(14) . ?
C27 C30 1.523(14) . ?
C27 C29 1.531(13) . ?
C40 H40 0.9400 . ?
C36 C39 1.495(15) . ?
C36 C38 1.528(15) . ?
C36 C37 1.540(15) . ?
C29 H29A 0.9700 . ?
C29 H29B 0.9700 . ?
C29 H29C 0.9700 . ?
C37 H37A 0.9700 . ?
C37 H37B 0.9700 . ?
C37 H37C 0.9700 . ?
C30 H30A 0.9700 . ?
C30 H30B 0.9700 . ?
C30 H30C 0.9700 . ?
C39 H39A 0.9706 . ?
C39 H39B 0.9706 . ?
C39 H39C 0.9706 . ?
C43 H43A 0.9716 . ?
C43 H43B 0.9716 . ?
C43 H43C 0.9716 . ?
C38 H38A 0.9700 . ?
C38 H38B 0.9700 . ?
C38 H38C 0.9700 . ?
C44 H44A 0.9705 . ?
C44 H44B 0.9705 . ?
C44 H44C 0.9705 . ?
C28 H28A 0.9700 . ?
C28 H28B 0.9700 . ?
C28 H28C 0.9700 . ?
O4 C20 1.392(10) . ?
O4 B1 1.476(14) . ?
O1 C1 1.386(12) . ?
O1 B1 1.477(14) . ?
O2 C10 1.363(11) . ?
O2 B1 1.472(15) . ?
O3 C11 1.404(10) . ?
O3 B1 1.486(13) . ?
C19 C20 1.368(12) . ?
C19 C14 1.375(12) . ?
C19 H19 0.9400 . ?
C20 C11 1.415(12) . ?
C14 C13 1.383(12) . ?
C14 C15 1.495(13) . ?
C9 C10 1.391(12) . ?
C9 C4 1.407(12) . ?
C9 H9 0.9400 . ?
C1 C10 1.355(13) . ?
C1 C2 1.366(14) . ?
C11 C12 1.347(12) . ?
C12 C13 1.383(12) . ?
C12 H12 0.9400 . ?
C15 C18 1.520(13) . ?
C15 C17 1.515(14) . ?
C15 C16 1.551(13) . ?
C13 H13 0.9400 . ?
C3 C4 1.371(13) . ?
C3 C2 1.415(14) . ?
C3 H3 0.9400 . ?
C4 C5 1.538(13) . ?
C5 C7 1.486(14) . ?
C5 C6 1.516(14) . ?
C5 C8 1.509(14) . ?
C2 H2 0.9400 . ?
C8 H8A 0.9700 . ?
C8 H8B 0.9700 . ?
C8 H8C 0.9700 . ?
C17 H17A 0.9700 . ?
C17 H17B 0.9700 . ?
C17 H17C 0.9700 . ?
C18 H18A 0.9703 . ?
C18 H18B 0.9703 . ?
C18 H18C 0.9704 . ?
C16 H16A 0.9700 . ?
C16 H16B 0.9700 . ?
C16 H16C 0.9700 . ?
C7 H7A 0.9700 . ?
C7 H7B 0.9700 . ?
C7 H7C 0.9700 . ?
C6 H6A 0.9700 . ?
C6 H6B 0.9700 . ?
C6 H6C 0.9700 . ?
N1 C21 1.408(11) . ?
N1 C22 1.474(12) . ?
N1 H1A 0.9000 . ?
N1 H1B 0.9000 . ?
C21 H21A 0.9700 . ?
C21 H21B 0.9700 . ?
C21 H21C 0.9700 . ?
C22 H22A 0.9700 . ?
C22 H22B 0.9700 . ?
C22 H22C 0.9700 . ?

loop_
_geom_torsion_atom_site_label_1
_geom_torsion_atom_site_label_2
_geom_torsion_atom_site_label_3
_geom_torsion_atom_site_label_4
_geom_torsion
_geom_torsion_site_symmetry_1
_geom_torsion_site_symmetry_2
_geom_torsion_site_symmetry_3
_geom_torsion_site_symmetry_4
_geom_torsion_publ_flag
B2 O8 C42 C41 177.3(12) . . . . ?
B2 O8 C42 C33 -2.1(12) . . . . ?
C35 C34 C33 C42 0.8(16) . . . . ?
C35 C34 C33 O7 178.4(10) . . . . ?
C41 C42 C33 C34 -0.2(15) . . . . ?
O8 C42 C33 C34 179.3(10) . . . . ?
C41 C42 C33 O7 -178.1(10) . . . . ?
O8 C42 C33 O7 1.3(11) . . . . ?
B2 O7 C33 C34 -177.9(11) . . . . ?
B2 O7 C33 C42 0.0(11) . . . . ?
C32 C31 C26 C25 0.3(14) . . . . ?
C32 C31 C26 C27 179.2(9) . . . . ?
O8 C42 C41 C40 -176.9(11) . . . . ?
C33 C42 C41 C40 2.4(15) . . . . ?
C33 C34 C35 C40 -3.6(16) . . . . ?
C33 C34 C35 C36 178.8(11) . . . . ?
B2 O6 C32 C23 5.9(12) . . . . ?
B2 O6 C32 C31 -171.8(10) . . . . ?
C26 C31 C32 C23 0.9(15) . . . . ?
C26 C31 C32 O6 178.3(9) . . . . ?
C31 C26 C25 C24 0.6(16) . . . . ?
C27 C26 C25 C24 -178.3(9) . . . . ?
C23 C24 C25 C26 -2.6(15) . . . . ?
C25 C26 C27 C28 -11.7(15) . . . . ?
C31 C26 C27 C28 169.5(10) . . . . ?
C25 C26 C27 C30 -130.6(11) . . . . ?
C31 C26 C27 C30 50.5(13) . . . . ?
C25 C26 C27 C29 110.8(12) . . . . ?
C31 C26 C27 C29 -68.0(14) . . . . ?
C34 C35 C40 C41 5.9(17) . . . . ?
C36 C35 C40 C41 -176.5(11) . . . . ?
C42 C41 C40 C35 -5.3(17) . . . . ?
O6 C32 C23 O5 0.3(12) . . . . ?
C31 C32 C23 O5 178.1(8) . . . . ?
O6 C32 C23 C24 179.1(9) . . . . ?
C31 C32 C23 C24 -3.0(16) . . . . ?
B2 O5 C23 C32 -6.2(11) . . . . ?
B2 O5 C23 C24 175.0(10) . . . . ?
C25 C24 C23 C32 3.8(15) . . . . ?
C25 C24 C23 O5 -177.5(9) . . . . ?
C34 C35 C36 C39 46.8(16) . . . . ?
C40 C35 C36 C39 -130.7(13) . . . . ?
C34 C35 C36 C38 -73.5(14) . . . . ?
C40 C35 C36 C38 109.0(13) . . . . ?
C34 C35 C36 C37 172.0(12) . . . . ?
C40 C35 C36 C37 -5.5(17) . . . . ?
C32 O6 B2 O7 111.2(11) . . . . ?
C32 O6 B2 O8 -132.4(10) . . . . ?
C32 O6 B2 O5 -9.3(11) . . . . ?
C33 O7 B2 O6 119.9(11) . . . . ?
C33 O7 B2 O8 -1.2(12) . . . . ?
C33 O7 B2 O5 -122.5(10) . . . . ?
C42 O8 B2 O6 -118.7(11) . . . . ?
C42 O8 B2 O7 2.0(12) . . . . ?
C42 O8 B2 O5 122.1(10) . . . . ?
C23 O5 B2 O6 9.4(11) . . . . ?
C23 O5 B2 O7 -111.5(10) . . . . ?
C23 O5 B2 O8 132.1(9) . . . . ?
C14 C19 C20 C11 -4.0(15) . . . . ?
C14 C19 C20 O4 -178.1(10) . . . . ?
B1 O4 C20 C19 172.8(12) . . . . ?
B1 O4 C20 C11 -1.9(11) . . . . ?
C20 C19 C14 C13 2.8(15) . . . . ?
C20 C19 C14 C15 -177.9(10) . . . . ?
B1 O1 C1 C10 4.5(12) . . . . ?
B1 O1 C1 C2 -169.8(12) . . . . ?
C19 C20 C11 C12 3.3(16) . . . . ?
O4 C20 C11 C12 178.4(10) . . . . ?
C19 C20 C11 O3 -179.4(9) . . . . ?
O4 C20 C11 O3 -4.3(11) . . . . ?
B1 O3 C11 C12 -174.6(13) . . . . ?
B1 O3 C11 C20 8.6(12) . . . . ?
C20 C11 C12 C13 -1.4(16) . . . . ?
O3 C11 C12 C13 -178.0(11) . . . . ?
B1 O2 C10 C1 -7.2(12) . . . . ?
B1 O2 C10 C9 173.4(10) . . . . ?
O1 C1 C10 O2 1.8(12) . . . . ?
C2 C1 C10 O2 176.7(10) . . . . ?
O1 C1 C10 C9 -178.8(9) . . . . ?
C2 C1 C10 C9 -3.8(17) . . . . ?
C4 C9 C10 O2 -176.8(9) . . . . ?
C4 C9 C10 C1 3.8(15) . . . . ?
C13 C14 C15 C18 123.1(12) . . . . ?
C19 C14 C15 C18 -56.2(14) . . . . ?
C13 C14 C15 C17 -117.6(12) . . . . ?
C19 C14 C15 C17 63.1(13) . . . . ?
C13 C14 C15 C16 -0.1(16) . . . . ?
C19 C14 C15 C16 -179.4(10) . . . . ?
C19 C14 C13 C12 -1.0(16) . . . . ?
C15 C14 C13 C12 179.7(11) . . . . ?
C11 C12 C13 C14 0.4(17) . . . . ?
C2 C3 C4 C9 1.5(17) . . . . ?
C2 C3 C4 C5 179.6(11) . . . . ?
C10 C9 C4 C3 -2.6(15) . . . . ?
C10 C9 C4 C5 179.3(10) . . . . ?
C3 C4 C5 C7 25.6(16) . . . . ?
C9 C4 C5 C7 -156.3(11) . . . . ?
C3 C4 C5 C6 -93.6(13) . . . . ?
C9 C4 C5 C6 84.4(13) . . . . ?
C3 C4 C5 C8 144.3(11) . . . . ?
C9 C4 C5 C8 -37.7(15) . . . . ?
C10 O2 B1 O1 9.4(11) . . . . ?
C10 O2 B1 O4 -113.1(10) . . . . ?
C10 O2 B1 O3 129.1(10) . . . . ?
C1 O1 B1 O2 -8.6(12) . . . . ?
C1 O1 B1 O4 114.9(10) . . . . ?
C1 O1 B1 O3 -129.2(10) . . . . ?
C20 O4 B1 O2 -114.9(10) . . . . ?
C20 O4 B1 O1 126.0(10) . . . . ?
C20 O4 B1 O3 6.9(12) . . . . ?
C11 O3 B1 O2 113.4(10) . . . . ?
C11 O3 B1 O1 -129.6(10) . . . . ?
C11 O3 B1 O4 -9.5(12) . . . . ?
C10 C1 C2 C3 2.6(18) . . . . ?
O1 C1 C2 C3 176.3(10) . . . . ?
C4 C3 C2 C1 -1.5(18) . . . . ?
